data_7715887
loop_
_publ_author_name
'Volkov, Sergey'
'Yukhno, Valentina'
'Banaru, Alexander'
'Deyneko, Dina'
'Aksenov, Sergey'
'Charkin, Dmitri'
'Povolotskiy, Alexey'
'Savchenko, Yevgeny'
'Antonov, Andrey'
'Krzhizhanovskaya, Maria'
'Ugolkov, Valery'
'Firsova, Vera'
'Vaitieva, Yulia'
'Boldyrev, Kirill'
'Bubnova, Rimma'

_publ_section_title
;
 Magnesium cations as templates for the self-assembly of supramolecular
 luminescent {Mg@[B<sub>18</sub>&#x3c6;<sub>34-35</sub>]}-clusters.
;
_journal_issue 19
_journal_name_full 'Dalton transactions (Cambridge, England : 2003)'
_journal_page_first 8112
_journal_page_last 8117
_journal_paper_doi 10.1039/d3dt04048h
_journal_volume 53
_journal_year 2024
_chemical_formula_moiety 'B8.5 Mg0.5 O15.5, B8.5 Mg0.5 O15, [C11.75H49.5N5O1.5]'
_chemical_formula_sum 'B17 Mg O30.5'
_chemical_formula_weight 696.0567
_space_group_crystal_system monoclinic
_space_group_IT_number 7
_space_group_name_Hall 'P -2yc'
_space_group_name_H-M_alt 'P 1 c 1'
_atom_sites_solution_primary direct
_audit_creation_date 2024-02-26
_audit_creation_method
;
Olex2 1.5-alpha
(compiled 2024.02.16 svn.r378c4104 for OlexSys, GUI svn.r6928)
;
_audit_update_record
;
2024-03-15 deposited with the CCDC.	2024-03-21 downloaded from the CCDC.
;
_cell_angle_alpha 90
_cell_angle_beta 91.091(5)
_cell_angle_gamma 90
_cell_formula_units_Z 8
_cell_length_a 19.5105(10)
_cell_length_b 19.9572(8)
_cell_length_c 21.3269(11)
_cell_measurement_reflns_used 10048
_cell_measurement_temperature 100.0(2)
_cell_measurement_theta_max 25.2720
_cell_measurement_theta_min 2.1470
_cell_volume 8302.7(7)
_computing_cell_refinement 'CrysAlisPro 1.171.41.93a (Rigaku OD, 2020)'
_computing_data_collection 'CrysAlisPro 1.171.41.93a (Rigaku OD, 2020)'
_computing_data_reduction 'CrysAlisPro 1.171.41.93a (Rigaku OD, 2020)'
_computing_molecular_graphics 'Olex2 1.5-alpha (Dolomanov et al., 2009)'
_computing_publication_material 'Olex2 1.5-alpha (Dolomanov et al., 2009)'
_computing_structure_refinement 'SHELXL 2019/3 (Sheldrick, 2015)'
_computing_structure_solution 'SHELXS  (Sheldrick, 2008)'
_diffrn_ambient_environment N~2~
_diffrn_ambient_temperature 100.0(2)
_diffrn_detector 'Hybrid Pixel Array Detector'
_diffrn_detector_area_resol_mean 10.0000
_diffrn_detector_type HyPix
_diffrn_measured_fraction_theta_full 0.986
_diffrn_measured_fraction_theta_max 0.986
_diffrn_measurement_details
;
List of Runs (angles in degrees, time in seconds):

  # Type    Start    End  Width  t~exp~   \w     \q     \k     \f   Frames
#--------------------------------------------------------------------------
  1  \w    -29.00  10.00   0.50   50.00    --   11.38 -96.00 -18.00   78
  2  \w     -7.00  20.00   0.50   50.00    --  -11.70  96.00  90.00   54
  3  \w    -16.00  44.00   0.50   50.00    --   11.38 -99.00-120.00  120
  4  \w    -80.00  -8.00   0.50   50.00    --  -11.70 -38.00 -60.00  144
  5  \w    -24.00  16.00   0.50   50.00    --  -11.70 -99.00   0.00   80
  6  \w    -20.00  14.00   0.50   50.00    --  -11.70 -99.00  30.00   68
  7  \w    -13.00  16.00   0.50   50.00    --  -11.70 -99.00-150.00   58
  8  \w    -20.00  16.00   0.50   50.00    --  -11.70 -99.00-180.00   72
;
_diffrn_measurement_device 'four-circle diffractometer'
_diffrn_measurement_device_type 'XtaLAB Synergy, Single source at home/near, HyPix'
_diffrn_measurement_method '\w scans'
_diffrn_orient_matrix_type 'CrysAlisPro convention (1999,Acta A55,543-557)'
_diffrn_orient_matrix_UB_11 0.0237908000
_diffrn_orient_matrix_UB_12 -0.0268552000
_diffrn_orient_matrix_UB_13 -0.0000074000
_diffrn_orient_matrix_UB_21 -0.0237401000
_diffrn_orient_matrix_UB_22 -0.0197735000
_diffrn_orient_matrix_UB_23 -0.0175152000
_diffrn_orient_matrix_UB_31 0.0138715000
_diffrn_orient_matrix_UB_32 0.0122671000
_diffrn_orient_matrix_UB_33 -0.0282893000
_diffrn_radiation_monochromator mirror
_diffrn_radiation_probe x-ray
_diffrn_radiation_type 'Mo K\a'
_diffrn_radiation_wavelength 0.71073
_diffrn_reflns_av_R_equivalents 0.1342
_diffrn_reflns_av_unetI/netI 0.1477
_diffrn_reflns_Laue_measured_fraction_full 0.986
_diffrn_reflns_Laue_measured_fraction_max 0.986
_diffrn_reflns_limit_h_max 23
_diffrn_reflns_limit_h_min -23
_diffrn_reflns_limit_k_max 24
_diffrn_reflns_limit_k_min -23
_diffrn_reflns_limit_l_max 25
_diffrn_reflns_limit_l_min -23
_diffrn_reflns_number 72918
_diffrn_reflns_point_group_measured_fraction_full 0.837
_diffrn_reflns_point_group_measured_fraction_max 0.836
_diffrn_reflns_theta_full 25.242
_diffrn_reflns_theta_max 25.350
_diffrn_reflns_theta_min 1.734
_diffrn_source 'micro-focus sealed X-ray tube'
_diffrn_source_type 'PhotonJet (Mo) X-ray Source'
_exptl_absorpt_coefficient_mu 0.122
_exptl_absorpt_correction_T_max 1.00000
_exptl_absorpt_correction_T_min 0.50206
_exptl_absorpt_correction_type multi-scan
_exptl_absorpt_process_details
;
CrysAlisPro 1.171.41.93a (Rigaku Oxford Diffraction, 2020)
Empirical absorption correction using spherical harmonics,
implemented in SCALE3 ABSPACK scaling algorithm.
;
_exptl_crystal_density_diffrn 1.114
_exptl_crystal_description prizm
_exptl_crystal_F_000 2728
_exptl_crystal_size_max 0.17
_exptl_crystal_size_mid 0.15
_exptl_crystal_size_min 0.08
_exptl_transmission_factor_max 1
_exptl_transmission_factor_min 0.476
_refine_diff_density_max 0.018
_refine_diff_density_min -0.023
_refine_diff_density_rms 0.002
_refine_ls_abs_structure_details
;
 Flack x determined using 3236 quotients [(I+)-(I-)]/[(I+)+(I-)]
 (Parsons, Flack and Wagner, Acta Cryst. B69 (2013) 249-259).
;
_refine_ls_abs_structure_Flack 0.6(4)
_refine_ls_extinction_method none
_refine_ls_goodness_of_fit_ref 0.960
_refine_ls_hydrogen_treatment undef
_refine_ls_matrix_type full
_refine_ls_number_parameters 696
_refine_ls_number_reflns 25415
_refine_ls_number_restraints 0
_refine_ls_restrained_S_all 0.960
_refine_ls_R_factor_all 0.1687
_refine_ls_R_factor_gt 0.0988
_refine_ls_shift/su_max 0.006
_refine_ls_shift/su_mean 0.000
_refine_ls_structure_factor_coef Fsqd
_refine_ls_weighting_details 'w=1/[\s^2^(Fo^2^)+(0.1709P)^2^] where P=(Fo^2^+2Fc^2^)/3'
_refine_ls_weighting_scheme calc
_refine_ls_wR_factor_gt 0.2447
_refine_ls_wR_factor_ref 0.2969
_reflns_Friedel_coverage 0.694
_reflns_Friedel_fraction_full 0.688
_reflns_Friedel_fraction_max 0.685
_reflns_number_gt 12696
_reflns_number_total 25415
_reflns_threshold_expression 'I > 2\s(I)'
_cod_data_source_file d3dt04048h2.cif
_cod_data_source_block 5
_cod_depositor_comments 'Adding full bibliography for 7715886--7715891.cif.'
_cod_original_cell_volume 8302.6(7)
_cod_original_formula_sum 'B17 Mg O30.50'
_cod_database_code 7715887
_shelx_shelxl_version_number 2019/3
_chemical_oxdiff_formula C11.75H49.5B17MgN5O32
_shelx_space_group_comment
;
The symmetry employed for this shelxl refinement is uniquely defined
by the following loop, which should always be used as a source of
symmetry information in preference to the above space-group names.
They are only intended as comments.
;
_olex2_refinement_description
;
1. Uiso/Uaniso restraints and constraints
Uiso(O71) = Uiso(O33) = Uiso(B12) = Uiso(O25)
Uanis(B8) = Uanis(O26) = Uanis(O70) = Uanis(O49)
Uanis(O1) = Uanis(O29) = Uanis(O8) = Uanis(O63) = Uanis(B7) = Uanis(O39) =
Uanis(B11) = Uanis(O76) = Uanis(O35)
Uanis(O3) = Uanis(O34) = Uanis(O67) = Uanis(O38) = Uanis(B46) = Uanis(O7) =
Uanis(B17) = Uanis(O54) = Uanis(O90)
Uiso(O24) = Uiso(O71) = Uiso(O6) = Uiso(O33) = Uiso(O25) = Uiso(B12)
Uanis(B43) = Uanis(O18) = Uanis(O41) = Uanis(O98) = Uanis(O17) = Uanis(B25) =
Uanis(O48)
Uanis(B52) = Uanis(B1) = Uanis(B6) = Uanis(O50)
Uanis(B10) = Uanis(O14) = Uanis(B30) = Uanis(O96) = Uanis(B3)
Uanis(O123) = Uanis(B13) = Uanis(B44) = Uanis(O72)
Uanis(O59) = Uanis(O28)
Uiso(O116) = Uiso(B57) = Uiso(O78) = Uiso(O115)
Uanis(O5) = Uanis(B18) = Uanis(O73) = Uanis(O32)
Uanis(B36) = Uanis(B24) = Uanis(O40)
Uanis(O122) = Uanis(B61) = Uanis(B64)
Uanis(O81) = Uanis(B2) = Uanis(O46) = Uanis(O9)
Uanis(B15) = Uanis(B66) = Uanis(O87) = Uanis(B35)
Uanis(B41) = Uanis(O108) = Uanis(B40) = Uanis(B56) = Uanis(B38) = Uanis(O117)
Uanis(B65) = Uanis(B51) = Uanis(O111) = Uanis(B37) = Uanis(O47)
Uanis(O36) = Uanis(B29) = Uanis(B42) = Uanis(O89)
Uiso(B22) = Uiso(O104)
Uanis(B58) = Uanis(O42) = Uanis(B48) = Uanis(O92)
Uanis(O37) = Uanis(B27) = Uanis(O61)
Uanis(B47) = Uanis(B34) = Uanis(O82)
Uanis(O68) = Uanis(B34) = Uanis(B21)
Uanis(B68) = Uanis(O66) = Uanis(B45) = Uanis(B54)
Uanis(O20) = Uanis(B55) = Uanis(O53)
Uanis(B59) = Uanis(B61) = Uanis(O122) = Uanis(O57) = Uanis(O119)
Uanis(B60) = Uanis(B39) = Uanis(O102)
Uanis(O101) = Uanis(O32) = Uanis(B39) = Uanis(O45)
Uanis(B14) = Uanis(O65)
Uanis(O110) = Uanis(O93)
Uanis(O10) = Uanis(B36) = Uanis(O86)
Uanis(B49) = Uanis(O113)
Uanis(B28) = Uanis(O11)
Uanis(B43) = Uanis(O2)
Uanis(O22) = Uanis(O55)
Uanis(O20) = Uanis(O21) = Uanis(B35)
Uanis(O74) = Uanis(B24) = Uanis(B16)
Uanis(O81) = Uanis(O9) = Uanis(O46) = Uanis(B67)
Uanis(O91) = Uanis(B59)
Uanis(O85) = Uanis(O107)
Uanis(O93) = Uanis(O62) = Uanis(O75) = Uanis(O110)
Uanis(O80) = Uanis(B65) = Uanis(O85)
Uanis(O44) = Uanis(B59) = Uanis(O91)
Uanis(B10) = Uanis(O99) = Uanis(O14) = Uanis(O27)
Uanis(O59) = Uanis(O100) = Uanis(B53)
Uanis(O37) = Uanis(B31) = Uanis(O31) = Uanis(O58)
Uanis(O64) = Uanis(B65) = Uanis(O80) = Uanis(O85) = Uanis(B51) = Uanis(O111) =
Uanis(O107)
Uanis(O112) = Uanis(B49) = Uanis(O113) = Uanis(O28)
Uanis(B63) = Uanis(O30) = Uanis(O52)
Uanis(O97) = Uanis(B2) = Uanis(O42)
Uanis(O65) = Uanis(B14) = Uanis(B60) = Uanis(O45) = Uanis(O73)
Uanis(B36) = Uanis(B24) = Uanis(O91) = Uanis(O57)
Uanis(B14) = Uanis(O69)
Uanis(B41) = Uanis(O4)
Uanis(O105) = Uanis(B68) = Uanis(B29)
Uanis(O4) = Uanis(B41)
Uanis(O50) = Uanis(O23) = Uanis(B6)
Uanis(O114) = Uanis(O103) = Uanis(O121) = Uanis(B38)
Uanis(O93) = Uanis(O53) = Uanis(B14) = Uanis(O69)
Uanis(O19) = Uanis(B1) = Uanis(O63)
Uanis(O110) = Uanis(B40)
Uanis(O118) = Uanis(B61)
Uanis(Mg3) = Uanis(O72)
Uanis(O60) = Uanis(B44)
Uanis(O93) = Uanis(B23) = Uanis(O69) = Uanis(O53)
Uanis(O15) = Uanis(B58) = Uanis(O81) = Uanis(O42)
Uiso(B26) = Uiso(O12)
Uanis(Mg4) = Uanis(O79)
Uanis(B13) = Uanis(O83)
Uanis(B1) = Uanis(O43)
Uanis(B25) = Uanis(O16)
2. Others
 Fixed X: O62(0.90308) O75(1.02762) O77(0.89009) O78(0.81145) O79(0.99239)
 O88(0.867371) O94(0.902829) O102(0.80867) O108(0.87906) O109(0.91509)
 O110(0.83573) O111(0.87123) B37(0.89047) B38(0.897221) B40(0.85065)
 B45(0.855901) B50(0.88713) O115(0.85562) O116(0.939468) B51(0.79897)
 B55(0.98127) O117(0.84482) B56(0.84081) B57(0.87416) O119(0.8845)
 O120(0.838921) B62(0.844609) B64(0.84631) O121(0.89509)
 Fixed Y: O62(0.64692) O75(0.625851) O77(1.34359) O78(1.42773) O79(0.667701)
 O88(1.242789) O94(1.24512) O102(0.922509) O108(0.68222) O109(0.935999)
 O110(0.73226) O111(0.71035) B37(0.702009) B38(0.78912) B40(0.67218)
 B45(0.88109) B50(1.27632) O115(1.35566) O116(1.42542) B51(0.67493)
 B55(0.64644) O117(0.83863) B56(0.761861) B57(1.39105) O119(1.2205)
 O120(1.259549) B62(1.28104) B64(1.20513) O121(0.84915)
 Fixed Z: O62(0.244629) O75(0.25287) O77(0.38785) O78(0.332029) O79(0.15553)
 O88(0.32923) O94(0.440639) O102(0.3505) O108(0.126081) O109(0.265301)
 O110(0.2005) O111(0.51018) B37(0.44521) B38(0.35161) B40(0.18769) B45(0.29772)
 B50(0.3848) O115(0.297009) O116(0.33998) B51(0.55237) B55(0.22285)
 O117(0.25167) B56(0.24574) B57(0.35279) O119(0.1525) O120(0.246129)
 B62(0.296889) B64(0.20174) O121(0.37713)
;
_smtbx_masks_void_probe_radius 0.84
_smtbx_masks_void_truncation_radius 1.42
_olex2_submission_special_instructions 'No special instructions were received'
_oxdiff_exptl_absorpt_empirical_details
;
Empirical correction (ABSPACK) includes:
- Absorption correction using spherical harmonics
- Frame scaling
;
_oxdiff_exptl_absorpt_empirical_full_max 2.193
_oxdiff_exptl_absorpt_empirical_full_min 0.639

loop_
_space_group_symop_operation_xyz
'x, y, z'
'x, -y, z+1/2'

loop_
_atom_site_label
_atom_site_type_symbol
_atom_site_fract_x
_atom_site_fract_y
_atom_site_fract_z
_atom_site_U_iso_or_equiv
_atom_site_adp_type
_atom_site_occupancy
_atom_site_site_symmetry_order
_atom_site_calc_flag
_atom_site_refinement_flags_posn
_atom_site_refinement_flags_adp
_atom_site_refinement_flags_occupancy
_atom_site_disorder_assembly
_atom_site_disorder_group
Mg1 Mg 0.3758(2) 0.86547(17) 0.32076(18) 0.0326(9) Uani 1 1 d . . . . .
Mg2 Mg 0.8700(2) 1.13451(19) 0.3330(2) 0.0469(12) Uani 1 1 d . . . . .
Mg3 Mg 0.36740(19) 0.36574(16) 0.34012(18) 0.0268(6) Uani 1 1 d . . . . .
Mg4 Mg 0.8725(2) 0.63322(18) 0.3276(3) 0.0512(12) Uani 1 1 d . . . . .
O1 O 0.4624(4) 0.8450(4) 0.4591(4) 0.0386(6) Uani 1 1 d . . . . .
O2 O 0.4786(4) 0.7919(3) 0.0559(4) 0.0412(8) Uani 1 1 d . . . . .
O3 O 0.4096(3) 0.8628(3) 0.2263(3) 0.0258(6) Uani 1 1 d . . . . .
O6 O 0.3999(4) 0.6508(4) 0.3499(4) 0.0337(8) Uiso 1 1 d . . . . .
O5 O 0.5792(4) 1.0559(4) 0.2302(5) 0.0535(5) Uani 1 1 d . . . . .
O123 O 0.3628(3) 0.3346(3) 0.5418(3) 0.0268(6) Uani 1 1 d . . . . .
O7 O 0.3411(3) 0.7680(3) 0.1987(3) 0.0258(6) Uani 1 1 d . . . . .
O8 O 0.2302(4) 0.8767(4) 0.3885(4) 0.0386(6) Uani 1 1 d . . . . .
O9 O 0.9555(5) 1.1426(4) 0.4666(4) 0.0475(8) Uani 1 1 d . . . . .
O10 O 1.0564(5) 1.0939(7) 0.4428(5) 0.0804(11) Uani 1 1 d . . . . .
O11 O 0.4490(3) 0.3698(3) 0.4775(3) 0.0208(12) Uani 1 1 d . . . . .
O12 O 0.0826(4) 0.9503(4) 0.2317(4) 0.0393(16) Uiso 1 1 d . . . . .
O4 O 0.9696(4) 0.7111(4) 0.0606(5) 0.0535(5) Uani 1 1 d . . . . .
O14 O 0.5542(4) 0.4134(4) 0.4505(4) 0.0408(9) Uani 1 1 d . . . . .
O15 O 0.7257(5) 1.1170(4) 0.3989(4) 0.0475(8) Uani 1 1 d . . . . .
O16 O 0.3285(4) 1.2459(4) 0.2405(4) 0.0412(8) Uani 1 1 d . . . . .
O17 O 0.3962(4) 1.1578(4) 0.3997(4) 0.0412(8) Uani 1 1 d . . . . .
O18 O 0.4993(4) 0.9762(4) 0.3034(4) 0.0412(8) Uani 1 1 d . . . . .
O19 O 0.3670(4) 0.7847(4) 0.5115(4) 0.0386(6) Uani 1 1 d . . . . .
O20 O 0.9931(4) 0.5232(4) 0.3001(5) 0.0535(5) Uani 1 1 d . . . . .
O21 O 1.0885(4) 0.5759(4) 0.3463(5) 0.0535(5) Uani 1 1 d . . . . .
O22 O 0.5566(5) 0.9000(4) 0.4373(5) 0.062(2) Uani 1 1 d . . . . .
O23 O 0.3644(4) 0.4690(4) 0.3162(4) 0.0386(6) Uani 1 1 d . . . . .
O24 O 0.3044(4) 0.5744(4) 0.3171(4) 0.0337(8) Uiso 1 1 d . . . . .
O25 O 0.3745(4) 0.7584(4) 0.3053(4) 0.0337(8) Uiso 1 1 d . . . . .
O26 O 0.2773(3) 0.8811(3) 0.2859(3) 0.0258(9) Uani 1 1 d . . . . .
O27 O 0.5813(4) 0.4240(4) 0.3438(4) 0.0408(9) Uani 1 1 d . . . . .
O28 O 0.3787(5) 0.2891(6) 0.1496(4) 0.0715(14) Uani 1 1 d . . . . .
O29 O 0.3467(4) 0.8417(4) 0.4056(4) 0.0386(6) Uani 1 1 d . . . . .
O30 O 0.2490(4) 0.3420(3) 0.5054(3) 0.0288(11) Uani 1 1 d . . . . .
O31 O 0.0819(3) 0.4425(3) 0.2295(3) 0.0252(8) Uani 1 1 d . . . . .
O32 O 0.6900(5) 1.0900(4) 0.2116(5) 0.0535(5) Uani 1 1 d . . . . .
O33 O 0.3461(4) 0.6626(3) 0.2453(4) 0.0337(8) Uiso 1 1 d . . . . .
O34 O 0.5009(3) 0.8291(3) 0.1564(3) 0.0258(6) Uani 1 1 d . . . . .
O35 O 0.6003(4) 0.9147(4) 0.3367(4) 0.0386(6) Uani 1 1 d . . . . .
O36 O 0.5872(4) 0.5469(4) 0.2288(4) 0.0415(9) Uani 1 1 d . . . . .
O37 O 0.1537(3) 0.4210(3) 0.3234(3) 0.0252(8) Uani 1 1 d . . . . .
O38 O 0.2965(3) 0.8788(3) 0.1743(3) 0.0258(6) Uani 1 1 d . . . . .
O39 O 0.4843(4) 0.8707(4) 0.3574(4) 0.0386(6) Uani 1 1 d . . . . .
O40 O 0.9920(5) 1.0246(6) 0.3004(5) 0.0804(11) Uani 1 1 d . . . . .
O41 O 0.4384(4) 1.0770(4) 0.3385(4) 0.0412(8) Uani 1 1 d . . . . .
O42 O 0.7517(5) 1.1575(4) 0.5014(4) 0.0475(8) Uani 1 1 d . . . . .
O43 O 0.2778(4) 0.8639(4) 0.4988(4) 0.0386(6) Uani 1 1 d . . . . .
O44 O 0.9076(5) 1.1448(6) 0.2308(5) 0.0804(11) Uani 1 1 d . . . . .
O45 O 0.7662(5) 1.1286(4) 0.2988(5) 0.0535(5) Uani 1 1 d . . . . .
O46 O 0.8634(4) 1.1649(4) 0.5405(4) 0.0475(8) Uani 1 1 d . . . . .
O47 O 0.6587(5) 0.5745(5) 0.3172(5) 0.0611(10) Uani 1 1 d . . . . .
O48 O 0.3687(4) 1.2577(4) 0.3437(4) 0.0412(8) Uani 1 1 d . . . . .
O49 O 0.1595(3) 0.9261(3) 0.3136(3) 0.0258(9) Uani 1 1 d . . . . .
O50 O 0.4832(4) 0.4745(4) 0.2970(4) 0.0386(6) Uani 1 1 d . . . . .
O51 O 0.8715(6) 1.0274(4) 0.3244(5) 0.072(4) Uani 1 1 d . . . . .
O52 O 0.2204(4) 0.3871(3) 0.4099(3) 0.0288(11) Uani 1 1 d . . . . .
B1 B 0.3102(7) 0.8185(7) 0.5306(7) 0.0386(6) Uani 1 1 d . . . . .
O53 O 1.0565(4) 0.5983(4) 0.4423(5) 0.0535(5) Uani 1 1 d . . . . .
O54 O 0.5312(3) 0.8751(3) 0.2498(3) 0.0258(6) Uani 1 1 d . . . . .
O55 O 0.3194(4) 1.0714(4) 0.3681(5) 0.062(2) Uani 1 1 d . . . . .
O56 O 0.2558(4) 0.9879(4) 0.3442(4) 0.0380(19) Uani 1 1 d . . . . .
O57 O 1.0901(5) 1.0824(6) 0.3344(5) 0.0804(11) Uani 1 1 d . . . . .
B2 B 0.7892(8) 1.1804(8) 0.5393(7) 0.0475(8) Uani 1 1 d . . . . .
O58 O 0.1863(3) 0.3997(3) 0.2216(3) 0.0252(8) Uani 1 1 d . . . . .
O59 O 0.4024(5) 0.3410(6) 0.2468(5) 0.0715(14) Uani 1 1 d . . . . .
O60 O 0.4022(3) 0.2605(3) 0.4550(3) 0.0268(6) Uani 1 1 d . . . . .
O61 O 0.2655(3) 0.3720(3) 0.3074(3) 0.0252(8) Uani 1 1 d . . . . .
O62 O 0.903080 0.646920 0.244629 0.0535(5) Uani 1 1 d . . . . .
O63 O 0.2910(4) 0.8023(4) 0.5933(4) 0.0386(6) Uani 1 1 d . . . . .
O64 O 0.7246(5) 0.6183(5) 0.4064(5) 0.0611(10) Uani 1 1 d . . . . .
O65 O 0.7537(5) 1.0160(4) 0.3448(5) 0.0535(5) Uani 1 1 d . . . . .
O66 O 0.7763(4) 0.6202(4) 0.2959(4) 0.0415(9) Uani 1 1 d . . . . .
O67 O 0.3855(3) 0.8253(3) 0.1177(3) 0.0258(6) Uani 1 1 d . . . . .
O68 O 0.4100(4) 0.7413(4) 0.4137(4) 0.0374(11) Uani 1 1 d . . . . .
O69 O 0.9481(4) 0.6357(4) 0.4749(5) 0.0535(5) Uani 1 1 d . . . . .
O70 O 0.1979(3) 0.9242(3) 0.2093(3) 0.0258(9) Uani 1 1 d . . . . .
O71 O 0.4123(4) 0.5658(3) 0.2622(4) 0.0337(8) Uiso 1 1 d . . . . .
O72 O 0.3339(3) 0.3615(3) 0.4321(3) 0.0268(6) Uani 1 1 d . . . . .
O73 O 0.6561(4) 1.0792(4) 0.3206(5) 0.0535(5) Uani 1 1 d . . . . .
O74 O 0.9756(5) 1.1188(6) 0.3707(6) 0.0804(11) Uani 1 1 d . . . . .
B3 B 0.4883(7) 0.3936(7) 0.4321(7) 0.0408(9) Uani 1 1 d . . . . .
O75 O 1.027620 0.625851 0.252870 0.0535(5) Uani 1 1 d . . . . .
O76 O 0.6729(4) 0.9406(4) 0.4181(4) 0.0386(6) Uani 1 1 d . . . . .
O77 O 0.890090 1.343590 0.387850 0.145(6) Uiso 1 1 d . . . . .
O78 O 0.811450 1.427731 0.332029 0.112(3) Uiso 1 1 d . . . . .
B4 B 0.3598(7) 0.6108(6) 0.2988(6) 0.034(3) Uiso 1 1 d . . . . .
O79 O 0.992390 0.667701 0.155530 0.0512(12) Uani 1 1 d . . . . .
O80 O 0.8449(5) 0.6572(5) 0.4068(5) 0.0611(10) Uani 1 1 d . . . . .
B5 B 0.3568(5) 0.7235(5) 0.2481(5) 0.018(2) Uiso 1 1 d . . . . .
O81 O 0.8338(5) 1.1399(4) 0.4294(4) 0.0475(8) Uani 1 1 d . . . . .
O82 O 0.3165(4) 0.9552(3) 0.4475(4) 0.0374(11) Uani 1 1 d . . . . .
O83 O 0.2671(3) 0.3074(3) 0.6097(3) 0.0268(6) Uani 1 1 d . . . . .
O84 O 0.2531(3) 0.4826(3) 0.3536(3) 0.0247(15) Uani 1 1 d . . . . .
B6 B 0.3026(7) 0.5123(7) 0.3326(7) 0.0386(6) Uani 1 1 d . . . . .
B7 B 0.4971(7) 0.8611(7) 0.4273(7) 0.0386(6) Uani 1 1 d . . . . .
O85 O 0.7744(5) 0.6398(5) 0.4998(5) 0.0611(10) Uani 1 1 d . . . . .
O86 O 1.1685(5) 1.0593(6) 0.4155(5) 0.0804(11) Uani 1 1 d . . . . .
B8 B 0.2302(6) 0.9084(5) 0.3392(6) 0.0258(9) Uani 1 1 d . . . . .
B9 B 0.3604(7) 0.8332(6) 0.1811(6) 0.034(3) Uiso 1 1 d . . . . .
B10 B 0.5972(7) 0.4320(7) 0.4063(7) 0.0408(9) Uani 1 1 d . . . . .
B11 B 0.6070(7) 0.9175(7) 0.3976(7) 0.0386(6) Uani 1 1 d . . . . .
B12 B 0.3930(7) 0.7135(6) 0.3644(6) 0.0337(8) Uiso 1 1 d . . . . .
B13 B 0.2915(6) 0.3236(5) 0.5477(6) 0.0268(6) Uani 1 1 d . . . . .
B14 B 0.7243(8) 1.0946(7) 0.3473(9) 0.0535(5) Uani 1 1 d . . . . .
O87 O 0.8738(5) 0.5298(4) 0.3304(5) 0.0535(5) Uani 1 1 d . . . . .
O88 O 0.867371 1.242790 0.329230 0.122(6) Uani 1 1 d . . . . .
O89 O 0.7565(4) 0.5148(4) 0.3531(4) 0.0415(9) Uani 1 1 d . . . . .
O90 O 0.3789(3) 0.9739(3) 0.3342(3) 0.0258(6) Uani 1 1 d . . . . .
O91 O 1.0209(5) 1.1337(6) 0.2624(5) 0.0804(11) Uani 1 1 d . . . . .
B15 B 0.8105(8) 0.4910(7) 0.3476(9) 0.0535(5) Uani 1 1 d . . . . .
B16 B 0.9943(10) 1.1373(12) 0.4300(10) 0.0804(11) Uani 1 1 d . . . . .
O92 O 1.1590(5) 0.5422(4) 0.4272(4) 0.0475(8) Uani 1 1 d . . . . .
O93 O 0.9751(5) 0.6201(4) 0.3592(5) 0.0535(5) Uani 1 1 d . . . . .
O94 O 0.902829 1.245121 0.440639 0.113(5) Uani 1 1 d . . . . .
B17 B 0.4757(6) 0.8545(5) 0.2081(6) 0.0258(6) Uani 1 1 d . . . . .
B18 B 0.6332(8) 1.0714(8) 0.2555(9) 0.0535(5) Uani 1 1 d . . . . .
B19 B 0.3482(7) 1.3106(6) 0.2085(7) 0.036(3) Uiso 1 1 d . . . . .
B20 B 0.4349(6) 1.0087(5) 0.3326(6) 0.025(2) Uiso 1 1 d . . . . .
O95 O 0.7967(5) 0.6216(4) 0.1742(4) 0.056(3) Uani 1 1 d . . . . .
B21 B 0.5150(7) 0.9133(6) 0.3134(7) 0.0374(11) Uani 1 1 d . . . . .
O96 O 0.4696(4) 0.3861(4) 0.3705(4) 0.0408(9) Uani 1 1 d . . . . .
B22 B 0.4210(12) 0.4987(12) 0.2817(12) 0.088(3) Uiso 1 1 d . . . . .
O97 O 0.7779(5) 1.1997(4) 0.6003(4) 0.0475(8) Uani 1 1 d . . . . .
B23 B 0.9920(8) 0.6105(7) 0.4302(9) 0.0535(5) Uani 1 1 d . . . . .
B24 B 1.0108(10) 1.0921(12) 0.3160(10) 0.0804(11) Uani 1 1 d . . . . .
B25 B 0.3477(7) 1.2167(6) 0.2971(7) 0.0412(8) Uani 1 1 d . . . . .
B26 B 0.1450(7) 0.9416(7) 0.2496(7) 0.0393(16) Uiso 1 1 d . . . . .
O98 O 0.3557(4) 1.1482(4) 0.3042(4) 0.0412(8) Uani 1 1 d . . . . .
O99 O 0.6541(4) 0.4667(4) 0.4284(4) 0.0408(9) Uani 1 1 d . . . . .
O100 O 0.5190(5) 0.3668(6) 0.2690(4) 0.0715(14) Uani 1 1 d . . . . .
B27 B 0.2162(5) 0.4112(6) 0.3470(6) 0.0252(8) Uani 1 1 d . . . . .
B28 B 0.3876(6) 0.3315(5) 0.4759(5) 0.0208(12) Uani 1 1 d . . . . .
O101 O 0.7861(4) 1.1626(4) 0.1997(5) 0.0535(5) Uani 1 1 d . . . . .
O102 O 0.808670 0.922509 0.350500 0.0535(5) Uani 1 1 d . . . . .
O103 O 0.9032(4) 0.7648(4) 0.4108(5) 0.0535(5) Uani 1 1 d . . . . .
O104 O 0.4272(6) 0.4519(6) 0.2285(6) 0.088(3) Uiso 1 1 d . . . . .
B29 B 0.6476(7) 0.5669(7) 0.2551(7) 0.0415(9) Uani 1 1 d . . . . .
B30 B 0.5134(7) 0.4206(7) 0.3266(7) 0.0408(9) Uani 1 1 d . . . . .
B31 B 0.1406(6) 0.4200(6) 0.2643(5) 0.0252(8) Uani 1 1 d . . . . .
O105 O 0.6955(4) 0.5816(4) 0.2158(4) 0.0415(9) Uani 1 1 d . . . . .
O106 O 0.2876(4) 1.3360(3) 0.1997(3) 0.0335(18) Uani 1 1 d . . . . .
B32 B 0.2443(5) 1.3686(5) 0.2439(5) 0.019(2) Uiso 1 1 d . . . . .
B33 B 0.3168(7) 1.0076(6) 0.3643(6) 0.035(3) Uiso 1 1 d . . . . .
O107 O 0.7760(5) 0.6880(5) 0.6100(5) 0.0611(10) Uani 1 1 d . . . . .
O108 O 0.879060 0.682220 0.126081 0.0535(5) Uani 1 1 d . . . . .
B34 B 0.3852(7) 0.8023(6) 0.4472(7) 0.0374(11) Uani 1 1 d . . . . .
O109 O 0.915090 0.935999 0.265301 0.047(2) Uani 1 1 d . . . . .
B35 B 1.0180(8) 0.5803(7) 0.3215(9) 0.0535(5) Uani 1 1 d . . . . .
B36 B 1.1083(10) 1.0728(12) 0.4002(10) 0.0804(11) Uani 1 1 d . . . . .
O110 O 0.835730 0.732260 0.200500 0.0535(5) Uani 1 1 d . . . . .
O111 O 0.871230 0.710350 0.510180 0.0611(10) Uani 1 1 d . . . . .
B37 B 0.890470 0.702009 0.445210 0.0611(10) Uani 1 1 d . . . . .
B38 B 0.897221 0.789120 0.351610 0.0535(5) Uani 1 1 d . . . . .
B39 B 0.7488(8) 1.1337(7) 0.2389(9) 0.0535(5) Uani 1 1 d . . . . .
B40 B 0.850650 0.672180 0.187690 0.0535(5) Uani 1 1 d . . . . .
B41 B 0.9389(8) 0.6807(7) 0.1129(9) 0.0535(5) Uani 1 1 d . . . . .
B42 B 0.7231(7) 0.5839(7) 0.3426(7) 0.0415(9) Uani 1 1 d . . . . .
B43 B 0.4504(7) 0.8171(6) 0.1052(7) 0.0412(8) Uani 1 1 d . . . . .
B44 B 0.3834(6) 0.2245(5) 0.3998(6) 0.0268(6) Uani 1 1 d . . . . .
B45 B 0.855901 0.881090 0.297720 0.0415(9) Uani 1 1 d . . . . .
B46 B 0.2599(6) 0.8887(5) 0.2306(6) 0.0258(6) Uani 1 1 d . . . . .
B47 B 0.2946(7) 0.8815(6) 0.4431(7) 0.0374(11) Uani 1 1 d . . . . .
B48 B 1.0999(8) 0.5753(8) 0.4021(7) 0.0475(8) Uani 1 1 d . . . . .
O112 O 0.4884(5) 0.3048(6) 0.1797(4) 0.0715(14) Uani 1 1 d . . . . .
O113 O 0.4679(5) 0.2654(6) 0.0794(4) 0.0715(14) Uani 1 1 d . . . . .
B49 B 0.4427(9) 0.2798(11) 0.1401(8) 0.0715(14) Uani 1 1 d . . . . .
B50 B 0.887130 1.276320 0.384800 0.105(10) Uani 1 1 d . . . . .
O114 O 0.8742(4) 0.7404(4) 0.3109(5) 0.0535(5) Uani 1 1 d . . . . .
O115 O 0.855620 1.355659 0.297009 0.112(3) Uiso 1 1 d . . . . .
O116 O 0.939468 1.425419 0.339980 0.112(3) Uiso 1 1 d . . . . .
B51 B 0.798970 0.674930 0.552370 0.0611(10) Uani 1 1 d . . . . .
B52 B 0.3741(7) 1.1128(7) 0.3627(7) 0.0386(6) Uani 1 1 d . . . . .
B53 B 0.4757(9) 0.3456(11) 0.2330(8) 0.0715(14) Uani 1 1 d . . . . .
B54 B 0.9210(7) 1.0024(7) 0.2816(7) 0.0415(9) Uani 1 1 d . . . . .
B55 B 0.981270 0.646440 0.222850 0.0535(5) Uani 1 1 d . . . . .
O117 O 0.844820 0.838630 0.251670 0.0535(5) Uani 1 1 d . . . . .
B56 B 0.840810 0.761861 0.245740 0.0535(5) Uani 1 1 d . . . . .
B57 B 0.874160 1.391050 0.352790 0.112(3) Uiso 1 1 d . . . . .
B58 B 0.7761(9) 1.1334(8) 0.4422(7) 0.0475(8) Uani 1 1 d . . . . .
O118 O 0.9968(5) 1.1845(6) 0.1731(5) 0.0804(11) Uani 1 1 d . . . . .
B59 B 0.9668(10) 1.1620(12) 0.2208(10) 0.0804(11) Uani 1 1 d . . . . .
B60 B 0.8038(8) 0.9873(7) 0.3437(9) 0.0535(5) Uani 1 1 d . . . . .
O119 O 0.884500 1.220501 0.152500 0.0804(11) Uani 1 1 d . . . . .
O120 O 0.838921 1.259548 0.246129 0.104(5) Uani 1 1 d . . . . .
B61 B 0.9420(10) 1.2263(12) 0.1406(10) 0.0804(11) Uani 1 1 d . . . . .
B62 B 0.844609 1.281040 0.296889 0.102(9) Uani 1 1 d . . . . .
B63 B 0.2644(6) 0.3664(6) 0.4380(6) 0.0288(11) Uani 1 1 d . . . . .
B64 B 0.846310 1.205130 0.201740 0.0804(11) Uani 1 1 d . . . . .
O121 O 0.895090 0.849150 0.377130 0.0535(5) Uani 1 1 d . . . . .
B65 B 0.7775(9) 0.6238(8) 0.4441(9) 0.0611(10) Uani 1 1 d . . . . .
B66 B 0.9358(8) 0.4949(7) 0.3255(9) 0.0535(5) Uani 1 1 d . . . . .
B67 B 0.8852(8) 1.1698(7) 0.4728(7) 0.0475(8) Uani 1 1 d . . . . .
O122 O 0.9766(5) 1.2186(6) 0.0674(5) 0.0804(11) Uani 1 1 d . . . . .
B68 B 0.7545(7) 0.6069(7) 0.2283(7) 0.0415(9) Uani 1 1 d . . . . .

loop_
_atom_site_aniso_label
_atom_site_aniso_U_11
_atom_site_aniso_U_22
_atom_site_aniso_U_33
_atom_site_aniso_U_23
_atom_site_aniso_U_13
_atom_site_aniso_U_12
Mg1 0.047(2) 0.0260(18) 0.0242(19) -0.0182(15) -0.0117(16) 0.0122(15)
Mg2 0.036(2) 0.037(2) 0.067(3) 0.032(2) 0.001(2) -0.0232(17)
Mg3 0.0278(13) 0.0227(12) 0.0301(14) -0.0061(10) 0.0092(10) 0.0123(9)
Mg4 0.050(2) 0.0179(16) 0.085(3) 0.0082(18) -0.029(2) -0.0093(15)
O1 0.0336(13) 0.0411(12) 0.0413(14) 0.0089(10) 0.0027(10) 0.0008(9)
O2 0.0425(17) 0.0277(14) 0.053(2) -0.0091(13) 0.0008(14) 0.0027(12)
O3 0.0234(13) 0.0226(12) 0.0311(15) 0.0013(10) -0.0044(11) -0.0017(9)
O5 0.0436(10) 0.0409(9) 0.0757(14) -0.0004(9) -0.0047(9) -0.0034(7)
O123 0.0278(13) 0.0227(12) 0.0301(14) -0.0061(10) 0.0092(10) 0.0123(9)
O7 0.0234(13) 0.0226(12) 0.0311(15) 0.0013(10) -0.0044(11) -0.0017(9)
O8 0.0336(13) 0.0411(12) 0.0413(14) 0.0089(10) 0.0027(10) 0.0008(9)
O9 0.063(2) 0.0517(18) 0.0278(16) -0.0193(13) -0.0020(14) 0.0113(14)
O10 0.0525(19) 0.121(3) 0.068(2) 0.034(2) 0.0004(16) -0.0148(18)
O11 0.027(3) 0.013(3) 0.023(3) -0.008(2) 0.000(2) 0.006(2)
O4 0.0436(10) 0.0409(9) 0.0757(14) -0.0004(9) -0.0047(9) -0.0034(7)
O14 0.0225(17) 0.052(2) 0.048(2) -0.0046(18) -0.0006(15) 0.0026(15)
O15 0.063(2) 0.0517(18) 0.0278(16) -0.0193(13) -0.0020(14) 0.0113(14)
O16 0.0425(17) 0.0277(14) 0.053(2) -0.0091(13) 0.0008(14) 0.0027(12)
O17 0.0425(17) 0.0277(14) 0.053(2) -0.0091(13) 0.0008(14) 0.0027(12)
O18 0.0425(17) 0.0277(14) 0.053(2) -0.0091(13) 0.0008(14) 0.0027(12)
O19 0.0336(13) 0.0411(12) 0.0413(14) 0.0089(10) 0.0027(10) 0.0008(9)
O20 0.0436(10) 0.0409(9) 0.0757(14) -0.0004(9) -0.0047(9) -0.0034(7)
O21 0.0436(10) 0.0409(9) 0.0757(14) -0.0004(9) -0.0047(9) -0.0034(7)
O22 0.047(4) 0.032(3) 0.107(6) -0.033(3) 0.019(4) -0.017(3)
O23 0.0336(13) 0.0411(12) 0.0413(14) 0.0089(10) 0.0027(10) 0.0008(9)
O26 0.030(2) 0.0207(18) 0.027(2) -0.0019(16) 0.0016(17) 0.0121(15)
O27 0.0225(17) 0.052(2) 0.048(2) -0.0046(18) -0.0006(15) 0.0026(15)
O28 0.052(2) 0.125(4) 0.039(2) -0.038(2) 0.0297(19) -0.035(2)
O29 0.0336(13) 0.0411(12) 0.0413(14) 0.0089(10) 0.0027(10) 0.0008(9)
O30 0.030(3) 0.030(2) 0.026(3) 0.0062(19) -0.003(2) -0.0076(19)
O31 0.0134(15) 0.0411(18) 0.0209(17) 0.0074(14) -0.0065(12) 0.0041(13)
O32 0.0436(10) 0.0409(9) 0.0757(14) -0.0004(9) -0.0047(9) -0.0034(7)
O34 0.0234(13) 0.0226(12) 0.0311(15) 0.0013(10) -0.0044(11) -0.0017(9)
O35 0.0336(13) 0.0411(12) 0.0413(14) 0.0089(10) 0.0027(10) 0.0008(9)
O36 0.0293(17) 0.052(2) 0.043(2) 0.0246(16) -0.0184(15) -0.0190(14)
O37 0.0134(15) 0.0411(18) 0.0209(17) 0.0074(14) -0.0065(12) 0.0041(13)
O38 0.0234(13) 0.0226(12) 0.0311(15) 0.0013(10) -0.0044(11) -0.0017(9)
O39 0.0336(13) 0.0411(12) 0.0413(14) 0.0089(10) 0.0027(10) 0.0008(9)
O40 0.0525(19) 0.121(3) 0.068(2) 0.034(2) 0.0004(16) -0.0148(18)
O41 0.0425(17) 0.0277(14) 0.053(2) -0.0091(13) 0.0008(14) 0.0027(12)
O42 0.063(2) 0.0517(18) 0.0278(16) -0.0193(13) -0.0020(14) 0.0113(14)
O43 0.0336(13) 0.0411(12) 0.0413(14) 0.0089(10) 0.0027(10) 0.0008(9)
O44 0.0525(19) 0.121(3) 0.068(2) 0.034(2) 0.0004(16) -0.0148(18)
O45 0.0436(10) 0.0409(9) 0.0757(14) -0.0004(9) -0.0047(9) -0.0034(7)
O46 0.063(2) 0.0517(18) 0.0278(16) -0.0193(13) -0.0020(14) 0.0113(14)
O47 0.048(2) 0.060(2) 0.074(3) -0.0320(19) -0.0173(19) -0.0075(16)
O48 0.0425(17) 0.0277(14) 0.053(2) -0.0091(13) 0.0008(14) 0.0027(12)
O49 0.030(2) 0.0207(18) 0.027(2) -0.0019(16) 0.0016(17) 0.0121(15)
O50 0.0336(13) 0.0411(12) 0.0413(14) 0.0089(10) 0.0027(10) 0.0008(9)
O51 0.102(8) 0.023(4) 0.093(8) -0.024(4) 0.077(7) -0.021(4)
O52 0.030(3) 0.030(2) 0.026(3) 0.0062(19) -0.003(2) -0.0076(19)
B1 0.0336(13) 0.0411(12) 0.0413(14) 0.0089(10) 0.0027(10) 0.0008(9)
O53 0.0436(10) 0.0409(9) 0.0757(14) -0.0004(9) -0.0047(9) -0.0034(7)
O54 0.0234(13) 0.0226(12) 0.0311(15) 0.0013(10) -0.0044(11) -0.0017(9)
O55 0.047(4) 0.032(3) 0.107(6) -0.033(3) 0.019(4) -0.017(3)
O56 0.035(4) 0.044(4) 0.036(5) 0.006(4) 0.014(3) 0.001(3)
O57 0.0525(19) 0.121(3) 0.068(2) 0.034(2) 0.0004(16) -0.0148(18)
B2 0.063(2) 0.0517(18) 0.0278(16) -0.0193(13) -0.0020(14) 0.0113(14)
O58 0.0134(15) 0.0411(18) 0.0209(17) 0.0074(14) -0.0065(12) 0.0041(13)
O59 0.052(2) 0.125(4) 0.039(2) -0.038(2) 0.0297(19) -0.035(2)
O60 0.0278(13) 0.0227(12) 0.0301(14) -0.0061(10) 0.0092(10) 0.0123(9)
O61 0.0134(15) 0.0411(18) 0.0209(17) 0.0074(14) -0.0065(12) 0.0041(13)
O62 0.0436(10) 0.0409(9) 0.0757(14) -0.0004(9) -0.0047(9) -0.0034(7)
O63 0.0336(13) 0.0411(12) 0.0413(14) 0.0089(10) 0.0027(10) 0.0008(9)
O64 0.048(2) 0.060(2) 0.074(3) -0.0320(19) -0.0173(19) -0.0075(16)
O65 0.0436(10) 0.0409(9) 0.0757(14) -0.0004(9) -0.0047(9) -0.0034(7)
O66 0.0293(17) 0.052(2) 0.043(2) 0.0246(16) -0.0184(15) -0.0190(14)
O67 0.0234(13) 0.0226(12) 0.0311(15) 0.0013(10) -0.0044(11) -0.0017(9)
O68 0.042(3) 0.032(2) 0.038(3) 0.0029(19) -0.013(2) -0.0115(19)
O69 0.0436(10) 0.0409(9) 0.0757(14) -0.0004(9) -0.0047(9) -0.0034(7)
O70 0.030(2) 0.0207(18) 0.027(2) -0.0019(16) 0.0016(17) 0.0121(15)
O72 0.0278(13) 0.0227(12) 0.0301(14) -0.0061(10) 0.0092(10) 0.0123(9)
O73 0.0436(10) 0.0409(9) 0.0757(14) -0.0004(9) -0.0047(9) -0.0034(7)
O74 0.0525(19) 0.121(3) 0.068(2) 0.034(2) 0.0004(16) -0.0148(18)
B3 0.0225(17) 0.052(2) 0.048(2) -0.0046(18) -0.0006(15) 0.0026(15)
O75 0.0436(10) 0.0409(9) 0.0757(14) -0.0004(9) -0.0047(9) -0.0034(7)
O76 0.0336(13) 0.0411(12) 0.0413(14) 0.0089(10) 0.0027(10) 0.0008(9)
O79 0.050(2) 0.0179(16) 0.085(3) 0.0082(18) -0.029(2) -0.0093(15)
O80 0.048(2) 0.060(2) 0.074(3) -0.0320(19) -0.0173(19) -0.0075(16)
O81 0.063(2) 0.0517(18) 0.0278(16) -0.0193(13) -0.0020(14) 0.0113(14)
O82 0.042(3) 0.032(2) 0.038(3) 0.0029(19) -0.013(2) -0.0115(19)
O83 0.0278(13) 0.0227(12) 0.0301(14) -0.0061(10) 0.0092(10) 0.0123(9)
O84 0.018(3) 0.022(3) 0.035(4) -0.001(3) 0.008(3) -0.001(3)
B6 0.0336(13) 0.0411(12) 0.0413(14) 0.0089(10) 0.0027(10) 0.0008(9)
B7 0.0336(13) 0.0411(12) 0.0413(14) 0.0089(10) 0.0027(10) 0.0008(9)
O85 0.048(2) 0.060(2) 0.074(3) -0.0320(19) -0.0173(19) -0.0075(16)
O86 0.0525(19) 0.121(3) 0.068(2) 0.034(2) 0.0004(16) -0.0148(18)
B8 0.030(2) 0.0207(18) 0.027(2) -0.0019(16) 0.0016(17) 0.0121(15)
B10 0.0225(17) 0.052(2) 0.048(2) -0.0046(18) -0.0006(15) 0.0026(15)
B11 0.0336(13) 0.0411(12) 0.0413(14) 0.0089(10) 0.0027(10) 0.0008(9)
B13 0.0278(13) 0.0227(12) 0.0301(14) -0.0061(10) 0.0092(10) 0.0123(9)
B14 0.0436(10) 0.0409(9) 0.0757(14) -0.0004(9) -0.0047(9) -0.0034(7)
O87 0.0436(10) 0.0409(9) 0.0757(14) -0.0004(9) -0.0047(9) -0.0034(7)
O88 0.075(9) 0.064(8) 0.23(2) -0.005(10) -0.027(11) 0.002(6)
O89 0.0293(17) 0.052(2) 0.043(2) 0.0246(16) -0.0184(15) -0.0190(14)
O90 0.0234(13) 0.0226(12) 0.0311(15) 0.0013(10) -0.0044(11) -0.0017(9)
O91 0.0525(19) 0.121(3) 0.068(2) 0.034(2) 0.0004(16) -0.0148(18)
B15 0.0436(10) 0.0409(9) 0.0757(14) -0.0004(9) -0.0047(9) -0.0034(7)
B16 0.0525(19) 0.121(3) 0.068(2) 0.034(2) 0.0004(16) -0.0148(18)
O92 0.063(2) 0.0517(18) 0.0278(16) -0.0193(13) -0.0020(14) 0.0113(14)
O93 0.0436(10) 0.0409(9) 0.0757(14) -0.0004(9) -0.0047(9) -0.0034(7)
O94 0.095(10) 0.089(10) 0.153(15) -0.037(9) -0.045(10) 0.010(8)
B17 0.0234(13) 0.0226(12) 0.0311(15) 0.0013(10) -0.0044(11) -0.0017(9)
B18 0.0436(10) 0.0409(9) 0.0757(14) -0.0004(9) -0.0047(9) -0.0034(7)
O95 0.082(7) 0.032(4) 0.055(6) 0.025(4) 0.000(5) 0.020(4)
B21 0.042(3) 0.032(2) 0.038(3) 0.0029(19) -0.013(2) -0.0115(19)
O96 0.0225(17) 0.052(2) 0.048(2) -0.0046(18) -0.0006(15) 0.0026(15)
O97 0.063(2) 0.0517(18) 0.0278(16) -0.0193(13) -0.0020(14) 0.0113(14)
B23 0.0436(10) 0.0409(9) 0.0757(14) -0.0004(9) -0.0047(9) -0.0034(7)
B24 0.0525(19) 0.121(3) 0.068(2) 0.034(2) 0.0004(16) -0.0148(18)
B25 0.0425(17) 0.0277(14) 0.053(2) -0.0091(13) 0.0008(14) 0.0027(12)
O98 0.0425(17) 0.0277(14) 0.053(2) -0.0091(13) 0.0008(14) 0.0027(12)
O99 0.0225(17) 0.052(2) 0.048(2) -0.0046(18) -0.0006(15) 0.0026(15)
O100 0.052(2) 0.125(4) 0.039(2) -0.038(2) 0.0297(19) -0.035(2)
B27 0.0134(15) 0.0411(18) 0.0209(17) 0.0074(14) -0.0065(12) 0.0041(13)
B28 0.027(3) 0.013(3) 0.023(3) -0.008(2) 0.000(2) 0.006(2)
O101 0.0436(10) 0.0409(9) 0.0757(14) -0.0004(9) -0.0047(9) -0.0034(7)
O102 0.0436(10) 0.0409(9) 0.0757(14) -0.0004(9) -0.0047(9) -0.0034(7)
O103 0.0436(10) 0.0409(9) 0.0757(14) -0.0004(9) -0.0047(9) -0.0034(7)
B29 0.0293(17) 0.052(2) 0.043(2) 0.0246(16) -0.0184(15) -0.0190(14)
B30 0.0225(17) 0.052(2) 0.048(2) -0.0046(18) -0.0006(15) 0.0026(15)
B31 0.0134(15) 0.0411(18) 0.0209(17) 0.0074(14) -0.0065(12) 0.0041(13)
O105 0.0293(17) 0.052(2) 0.043(2) 0.0246(16) -0.0184(15) -0.0190(14)
O106 0.069(5) 0.024(4) 0.008(3) -0.003(3) -0.001(3) 0.028(3)
O107 0.048(2) 0.060(2) 0.074(3) -0.0320(19) -0.0173(19) -0.0075(16)
O108 0.0436(10) 0.0409(9) 0.0757(14) -0.0004(9) -0.0047(9) -0.0034(7)
B34 0.042(3) 0.032(2) 0.038(3) 0.0029(19) -0.013(2) -0.0115(19)
O109 0.043(5) 0.039(4) 0.059(6) 0.003(4) -0.005(4) 0.006(4)
B35 0.0436(10) 0.0409(9) 0.0757(14) -0.0004(9) -0.0047(9) -0.0034(7)
B36 0.0525(19) 0.121(3) 0.068(2) 0.034(2) 0.0004(16) -0.0148(18)
O110 0.0436(10) 0.0409(9) 0.0757(14) -0.0004(9) -0.0047(9) -0.0034(7)
O111 0.048(2) 0.060(2) 0.074(3) -0.0320(19) -0.0173(19) -0.0075(16)
B37 0.048(2) 0.060(2) 0.074(3) -0.0320(19) -0.0173(19) -0.0075(16)
B38 0.0436(10) 0.0409(9) 0.0757(14) -0.0004(9) -0.0047(9) -0.0034(7)
B39 0.0436(10) 0.0409(9) 0.0757(14) -0.0004(9) -0.0047(9) -0.0034(7)
B40 0.0436(10) 0.0409(9) 0.0757(14) -0.0004(9) -0.0047(9) -0.0034(7)
B41 0.0436(10) 0.0409(9) 0.0757(14) -0.0004(9) -0.0047(9) -0.0034(7)
B42 0.0293(17) 0.052(2) 0.043(2) 0.0246(16) -0.0184(15) -0.0190(14)
B43 0.0425(17) 0.0277(14) 0.053(2) -0.0091(13) 0.0008(14) 0.0027(12)
B44 0.0278(13) 0.0227(12) 0.0301(14) -0.0061(10) 0.0092(10) 0.0123(9)
B45 0.0293(17) 0.052(2) 0.043(2) 0.0246(16) -0.0184(15) -0.0190(14)
B46 0.0234(13) 0.0226(12) 0.0311(15) 0.0013(10) -0.0044(11) -0.0017(9)
B47 0.042(3) 0.032(2) 0.038(3) 0.0029(19) -0.013(2) -0.0115(19)
B48 0.063(2) 0.0517(18) 0.0278(16) -0.0193(13) -0.0020(14) 0.0113(14)
O112 0.052(2) 0.125(4) 0.039(2) -0.038(2) 0.0297(19) -0.035(2)
O113 0.052(2) 0.125(4) 0.039(2) -0.038(2) 0.0297(19) -0.035(2)
B49 0.052(2) 0.125(4) 0.039(2) -0.038(2) 0.0297(19) -0.035(2)
B50 0.083(16) 0.054(12) 0.18(3) -0.037(15) 0.026(18) -0.011(11)
O114 0.0436(10) 0.0409(9) 0.0757(14) -0.0004(9) -0.0047(9) -0.0034(7)
B51 0.048(2) 0.060(2) 0.074(3) -0.0320(19) -0.0173(19) -0.0075(16)
B52 0.0336(13) 0.0411(12) 0.0413(14) 0.0089(10) 0.0027(10) 0.0008(9)
B53 0.052(2) 0.125(4) 0.039(2) -0.038(2) 0.0297(19) -0.035(2)
B54 0.0293(17) 0.052(2) 0.043(2) 0.0246(16) -0.0184(15) -0.0190(14)
B55 0.0436(10) 0.0409(9) 0.0757(14) -0.0004(9) -0.0047(9) -0.0034(7)
O117 0.0436(10) 0.0409(9) 0.0757(14) -0.0004(9) -0.0047(9) -0.0034(7)
B56 0.0436(10) 0.0409(9) 0.0757(14) -0.0004(9) -0.0047(9) -0.0034(7)
B58 0.063(2) 0.0517(18) 0.0278(16) -0.0193(13) -0.0020(14) 0.0113(14)
O118 0.0525(19) 0.121(3) 0.068(2) 0.034(2) 0.0004(16) -0.0148(18)
B59 0.0525(19) 0.121(3) 0.068(2) 0.034(2) 0.0004(16) -0.0148(18)
B60 0.0436(10) 0.0409(9) 0.0757(14) -0.0004(9) -0.0047(9) -0.0034(7)
O119 0.0525(19) 0.121(3) 0.068(2) 0.034(2) 0.0004(16) -0.0148(18)
O120 0.102(10) 0.104(10) 0.107(11) 0.014(8) 0.024(9) 0.041(8)
B61 0.0525(19) 0.121(3) 0.068(2) 0.034(2) 0.0004(16) -0.0148(18)
B62 0.11(2) 0.056(13) 0.14(2) -0.036(14) -0.012(18) 0.036(12)
B63 0.030(3) 0.030(2) 0.026(3) 0.0062(19) -0.003(2) -0.0076(19)
B64 0.0525(19) 0.121(3) 0.068(2) 0.034(2) 0.0004(16) -0.0148(18)
O121 0.0436(10) 0.0409(9) 0.0757(14) -0.0004(9) -0.0047(9) -0.0034(7)
B65 0.048(2) 0.060(2) 0.074(3) -0.0320(19) -0.0173(19) -0.0075(16)
B66 0.0436(10) 0.0409(9) 0.0757(14) -0.0004(9) -0.0047(9) -0.0034(7)
B67 0.063(2) 0.0517(18) 0.0278(16) -0.0193(13) -0.0020(14) 0.0113(14)
O122 0.0525(19) 0.121(3) 0.068(2) 0.034(2) 0.0004(16) -0.0148(18)
B68 0.0293(17) 0.052(2) 0.043(2) 0.0246(16) -0.0184(15) -0.0190(14)

loop_
_atom_type_symbol
_atom_type_description
_atom_type_scat_dispersion_real
_atom_type_scat_dispersion_imag
_atom_type_scat_source
B B 0.0013 0.0007 'International Tables Vol C Tables 4.2.6.8 and 6.1.1.4'
Mg Mg 0.0486 0.0363 'International Tables Vol C Tables 4.2.6.8 and 6.1.1.4'
O O 0.0106 0.0060 'International Tables Vol C Tables 4.2.6.8 and 6.1.1.4'

loop_
_geom_angle_atom_site_label_1
_geom_angle_atom_site_label_2
_geom_angle_atom_site_label_3
_geom_angle
_geom_angle_site_symmetry_1
_geom_angle_site_symmetry_3
_geom_angle_publ_flag
O3 Mg1 O25 80.5(3) . . ?
O3 Mg1 O39 91.4(3) . . ?
O3 Mg1 O90 98.0(3) . . ?
O3 Mg1 B21 69.5(3) . . ?
O25 Mg1 O39 96.2(3) . . ?
O25 Mg1 O90 178.5(4) . . ?
O25 Mg1 B21 109.1(4) . . ?
O26 Mg1 O3 88.0(3) . . ?
O26 Mg1 O25 94.9(3) . . ?
O26 Mg1 O39 168.7(3) . . ?
O26 Mg1 O90 85.5(3) . . ?
O26 Mg1 B21 143.0(4) . . ?
O29 Mg1 O3 164.6(3) . . ?
O29 Mg1 O25 84.2(3) . . ?
O29 Mg1 O26 94.8(3) . . ?
O29 Mg1 O39 88.7(3) . . ?
O29 Mg1 O90 97.2(3) . . ?
O29 Mg1 B21 114.8(4) . . ?
O39 Mg1 B21 28.5(3) . . ?
O90 Mg1 O39 83.4(3) . . ?
O90 Mg1 B21 69.9(3) . . ?
B7 O1 B34 129.7(12) . . ?
O44 Mg2 B24 65.9(5) . . ?
O45 Mg2 O44 90.0(4) . . ?
O45 Mg2 O51 86.1(4) . . ?
O45 Mg2 O74 168.6(4) . . ?
O45 Mg2 O81 90.1(4) . . ?
O45 Mg2 O88 91.2(3) . . ?
O45 Mg2 B24 146.3(6) . . ?
O51 Mg2 O44 90.2(5) . . ?
O51 Mg2 O74 82.9(5) . . ?
O51 Mg2 O81 97.7(4) . . ?
O51 Mg2 O88 173.0(4) . . ?
O51 Mg2 B24 71.6(6) . . ?
O74 Mg2 O44 92.6(4) . . ?
O74 Mg2 B24 29.6(5) . . ?
O81 Mg2 O44 172.1(4) . . ?
O81 Mg2 O74 88.9(4) . . ?
O81 Mg2 B24 117.1(5) . . ?
O88 Mg2 O44 83.4(3) . . ?
O88 Mg2 O74 100.1(4) . . ?
O88 Mg2 O81 88.7(3) . . ?
O88 Mg2 B24 108.0(5) . . ?
B9 O3 Mg1 114.8(7) . . ?
B17 O3 Mg1 125.6(7) . . ?
B17 O3 B9 112.0(9) . . ?
O23 Mg3 O48 168.1(4) . 1_545 ?
O23 Mg3 O59 90.5(4) . . ?
O23 Mg3 O96 84.8(3) . . ?
O48 Mg3 O59 78.6(4) 1_545 . ?
O61 Mg3 O23 80.8(3) . . ?
O61 Mg3 O48 94.7(3) . 1_545 ?
O61 Mg3 O59 91.2(4) . . ?
O61 Mg3 O96 165.5(3) . . ?
O72 Mg3 O23 104.9(3) . . ?
O72 Mg3 O48 86.0(3) . 1_545 ?
O72 Mg3 O59 164.5(4) . . ?
O72 Mg3 O61 90.2(3) . . ?
O72 Mg3 O96 91.7(3) . . ?
O96 Mg3 O48 99.8(3) . 1_545 ?
O96 Mg3 O59 90.8(4) . . ?
B12 O6 B4 127.7(9) . . ?
B13 O123 B28 114.5(8) . . ?
B5 O7 B9 136.6(9) . . ?
B8 O8 B47 123.1(9) . . ?
B16 O9 B67 138.3(15) . . ?
B36 O10 B16 128.8(14) . . ?
B3 O11 B28 132.0(9) . . ?
O62 Mg4 O66 90.7(3) . . ?
O62 Mg4 O87 99.6(4) . . ?
O62 Mg4 O93 90.1(3) . . ?
O62 Mg4 B37 135.17(17) . . ?
O62 Mg4 O114 72.5(3) . . ?
O66 Mg4 O87 83.7(4) . . ?
O66 Mg4 O93 165.4(4) . . ?
O66 Mg4 B37 117.1(3) . . ?
O66 Mg4 O114 95.2(4) . . ?
O80 Mg4 O62 156.7(4) . . ?
O80 Mg4 O66 93.2(4) . . ?
O80 Mg4 O87 103.7(5) . . ?
O80 Mg4 O93 91.8(4) . . ?
O80 Mg4 B37 27.2(3) . . ?
O80 Mg4 O114 84.3(4) . . ?
O87 Mg4 O93 81.7(4) . . ?
O87 Mg4 B37 116.8(4) . . ?
O87 Mg4 O114 172.0(5) . . ?
O93 Mg4 B37 71.5(3) . . ?
O93 Mg4 O114 99.0(4) . . ?
O114 Mg4 B37 70.7(3) . . ?
B10 O14 B3 118.1(11) . . ?
B14 O15 B58 135.6(13) . . ?
B25 O16 B19 133.2(10) . . ?
B52 O17 B44 129.7(11) . 1_565 ?
B21 O18 B20 121.5(10) . . ?
B1 O19 B34 111.9(10) . . ?
B35 O20 B66 121.2(13) . . ?
B48 O21 B35 120.7(13) . . ?
B11 O22 B7 130.8(12) . . ?
B6 O23 Mg3 120.8(7) . . ?
B22 O23 Mg3 119.8(10) . . ?
B22 O23 B6 119.4(12) . . ?
B6 O24 B4 127.8(10) . . ?
B5 O25 Mg1 127.5(6) . . ?
B5 O25 B12 116.6(8) . . ?
B12 O25 Mg1 115.9(6) . . ?
B8 O26 Mg1 110.2(6) . . ?
B46 O26 Mg1 126.8(7) . . ?
B46 O26 B8 119.6(8) . . ?
B30 O27 B10 117.7(10) . . ?
B49 O28 B19 126.2(12) . 1_545 ?
B34 O29 Mg1 124.0(8) . . ?
B34 O29 B47 108.5(10) . . ?
B47 O29 Mg1 124.3(7) . . ?
B13 O30 B63 127.9(9) . . ?
B18 O32 B39 116.9(11) . . ?
B5 O33 B4 126.3(9) . . ?
B17 O34 B43 115.3(9) . . ?
B11 O35 B21 111.4(9) . . ?
B31 O37 B27 122.5(8) . . ?
B46 O38 B9 114.8(8) . . ?
B7 O39 Mg1 118.2(7) . . ?
B21 O39 Mg1 101.9(7) . . ?
B21 O39 B7 131.8(9) . . ?
B24 O40 B54 124.7(13) . . ?
B20 O41 B52 116.9(9) . . ?
B2 O42 B58 121.4(12) . . ?
B1 O43 B47 123.0(11) . . ?
B59 O44 Mg2 120.2(13) . . ?
B59 O44 B64 112.1(13) . . ?
B64 O44 Mg2 99.4(5) . . ?
B14 O45 Mg2 108.4(8) . . ?
B39 O45 Mg2 123.3(10) . . ?
B39 O45 B14 124.8(12) . . ?
B2 O46 B67 105.1(10) . . ?
B29 O47 B42 122.1(11) . . ?
B25 O48 Mg3 125.3(8) . 1_565 ?
B25 O48 B44 113.5(9) . 1_565 ?
B44 O48 Mg3 120.6(7) 1_565 1_565 ?
B26 O49 B8 124.0(9) . . ?
B22 O50 B30 140.6(13) . . ?
B54 O51 Mg2 114.3(7) . . ?
B54 O51 B60 124.0(10) . . ?
B60 O51 Mg2 117.5(7) . . ?
B63 O52 B27 131.4(10) . . ?
O19 B1 O63 113.3(10) . . ?
O43 B1 O19 125.7(12) . . ?
O43 B1 O63 120.9(11) . . ?
B48 O53 B23 125.0(13) . . ?
B17 O54 B21 120.1(8) . . ?
B33 O55 B52 129.3(11) . . ?
B33 O56 B8 124.9(8) . . ?
B36 O57 B24 118.1(13) . . ?
O42 B2 O46 121.8(12) . . ?
O42 B2 O97 130.5(15) . . ?
O97 B2 O46 102.5(11) . . ?
B31 O58 B32 117.1(8) . 1_545 ?
B19 O59 Mg3 111.7(7) 1_545 . ?
B19 O59 B53 127.8(10) 1_545 . ?
B53 O59 Mg3 119.6(8) . . ?
B44 O60 B28 132.0(8) . . ?
B27 O61 Mg3 117.0(6) . . ?
B32 O61 Mg3 125.2(6) 1_545 . ?
B32 O61 B27 112.5(7) 1_545 . ?
B40 O62 Mg4 121.87(14) . . ?
B55 O62 Mg4 125.96(14) . . ?
B55 O62 B40 111.609(5) . . ?
B65 O64 B42 126.3(12) . . ?
B60 O65 B14 140.5(12) . . ?
B42 O66 Mg4 117.2(6) . . ?
B68 O66 Mg4 126.1(8) . . ?
B68 O66 B42 109.5(8) . . ?
B43 O67 B9 123.1(10) . . ?
B12 O68 B34 133.8(10) . . ?
B23 O69 B37 113.9(9) . . ?
B26 O70 B46 122.8(9) . . ?
B22 O71 B4 118.0(12) . . ?
B28 O72 Mg3 111.8(5) . . ?
B63 O72 Mg3 114.5(7) . . ?
B63 O72 B28 130.3(8) . . ?
B18 O73 B14 130.6(12) . . ?
B16 O74 Mg2 121.9(12) . . ?
B16 O74 B24 135.9(15) . . ?
B24 O74 Mg2 102.0(10) . . ?
O11 B3 O14 115.8(11) . . ?
O11 B3 O96 120.9(11) . . ?
O96 B3 O14 122.0(12) . . ?
B55 O75 B35 123.3(5) . . ?
B57 O77 B50 136.187(2) . . ?
B15 O78 B57 114.6(7) 1_565 . ?
O6 B4 O33 104.5(8) . . ?
O6 B4 O71 108.4(9) . . ?
O24 B4 O6 117.8(10) . . ?
O24 B4 O33 115.8(10) . . ?
O24 B4 O71 111.2(9) . . ?
O33 B4 O71 96.8(8) . . ?
B41 O79 B55 123.4(7) . . ?
B37 O80 Mg4 118.4(6) . . ?
B37 O80 B65 116.0(8) . . ?
B65 O80 Mg4 125.0(7) . . ?
O7 B5 O25 112.0(8) . . ?
O33 B5 O7 123.4(9) . . ?
O33 B5 O25 123.6(9) . . ?
B58 O81 Mg2 122.9(9) . . ?
B58 O81 B67 122.9(11) . . ?
B67 O81 Mg2 112.4(8) . . ?
B6 O84 B27 138.9(9) . . ?
O24 B6 O23 117.5(10) . . ?
O84 B6 O23 116.1(10) . . ?
O84 B6 O24 125.9(12) . . ?
O1 B7 O22 128.9(15) . . ?
O1 B7 O39 126.5(13) . . ?
O22 B7 O39 101.4(10) . . ?
B65 O85 B51 151.6(12) . . ?
O8 B8 O26 116.7(9) . . ?
O8 B8 O49 114.5(10) . . ?
O8 B8 O56 116.2(10) . . ?
O26 B8 O56 101.4(7) . . ?
O49 B8 O26 111.2(8) . . ?
O49 B8 O56 94.0(7) . . ?
O3 B9 O38 109.9(9) . . ?
O7 B9 O3 111.8(10) . . ?
O7 B9 O38 110.5(9) . . ?
O7 B9 O67 104.0(9) . . ?
O67 B9 O3 115.1(9) . . ?
O67 B9 O38 105.2(9) . . ?
O14 B10 O27 121.6(11) . . ?
O14 B10 O99 114.4(12) . . ?
O27 B10 O99 123.6(12) . . ?
O22 B11 O76 123.6(12) . . ?
O35 B11 O22 123.4(12) . . ?
O35 B11 O76 113.0(11) . . ?
O6 B12 O25 112.3(10) . . ?
O68 B12 O6 127.8(12) . . ?
O68 B12 O25 118.6(10) . . ?
O123 B13 O83 117.2(9) . . ?
O30 B13 O123 121.4(10) . . ?
O30 B13 O83 119.4(9) . . ?
O15 B14 O45 117.8(13) . . ?
O15 B14 O65 112.4(13) . . ?
O15 B14 O73 116.2(14) . . ?
O45 B14 O65 102.3(11) . . ?
O73 B14 O45 109.3(13) . . ?
O73 B14 O65 95.8(9) . . ?
B15 O87 Mg4 120.7(8) . . ?
B66 O87 Mg4 120.3(8) . . ?
B66 O87 B15 118.3(10) . . ?
B50 O88 Mg2 115.96(13) . . ?
B62 O88 Mg2 135.68(13) . . ?
B62 O88 B50 107.132(3) . . ?
B15 O89 B42 137.0(11) . . ?
B20 O90 Mg1 123.3(7) . . ?
B20 O90 B33 116.6(8) . . ?
B33 O90 Mg1 117.9(6) . . ?
B24 O91 B59 126.4(13) . . ?
O78 B15 O87 114.8(12) 1_545 . ?
O89 B15 O78 115.9(13) . 1_545 ?
O89 B15 O87 124.2(13) . . ?
O9 B16 O10 119.1(17) . . ?
O9 B16 O74 120.6(18) . . ?
O74 B16 O10 102.2(18) . . ?
B23 O93 Mg4 120.5(8) . . ?
B35 O93 Mg4 117.1(9) . . ?
B35 O93 B23 111.5(11) . . ?
B50 O94 B67 135.3(5) . . ?
O3 B17 O54 119.4(10) . . ?
O34 B17 O3 130.8(9) . . ?
O34 B17 O54 109.8(9) . . ?
O5 B18 O32 115.3(15) . . ?
O5 B18 O73 134.3(15) . . ?
O73 B18 O32 110.3(11) . . ?
O28 B19 O16 104.4(10) 1_565 . ?
O59 B19 O16 106.9(10) 1_565 . ?
O59 B19 O28 107.4(10) 1_565 1_565 ?
O106 B19 O16 99.3(9) . . ?
O106 B19 O28 111.9(11) . 1_565 ?
O106 B19 O59 124.7(11) . 1_565 ?
O41 B20 O18 114.3(9) . . ?
O90 B20 O18 118.4(9) . . ?
O90 B20 O41 124.9(10) . . ?
B68 O95 B40 113.1(8) . . ?
O18 B21 Mg1 96.3(8) . . ?
O18 B21 O35 104.6(9) . . ?
O18 B21 O39 125.9(12) . . ?
O18 B21 O54 111.7(10) . . ?
O35 B21 Mg1 153.1(7) . . ?
O39 B21 Mg1 49.6(5) . . ?
O39 B21 O35 103.7(9) . . ?
O39 B21 O54 111.9(9) . . ?
O54 B21 Mg1 95.1(6) . . ?
O54 B21 O35 92.7(8) . . ?
B3 O96 Mg3 123.1(8) . . ?
B3 O96 B30 114.8(10) . . ?
B30 O96 Mg3 117.0(7) . . ?
O23 B22 O104 101.7(16) . . ?
O50 B22 O23 114.7(17) . . ?
O50 B22 O71 121.2(18) . . ?
O50 B22 O104 82.7(14) . . ?
O71 B22 O23 116.4(17) . . ?
O71 B22 O104 112.7(18) . . ?
O53 B23 O69 122.6(15) . . ?
O53 B23 O93 113.7(13) . . ?
O69 B23 O93 120.1(12) . . ?
O40 B24 Mg2 93.7(10) . . ?
O40 B24 O57 100.6(15) . . ?
O40 B24 O74 113.9(14) . . ?
O57 B24 Mg2 156.5(14) . . ?
O74 B24 Mg2 48.4(7) . . ?
O74 B24 O57 108.3(15) . . ?
O91 B24 Mg2 94.3(11) . . ?
O91 B24 O40 113.6(18) . . ?
O91 B24 O57 96.8(12) . . ?
O91 B24 O74 119.9(19) . . ?
O48 B25 O16 117.5(10) . . ?
O48 B25 O98 119.1(12) . . ?
O98 B25 O16 122.7(11) . . ?
O12 B26 O49 119.1(11) . . ?
O12 B26 O70 123.9(12) . . ?
O70 B26 O49 113.6(10) . . ?
B25 O98 B52 126.4(10) . . ?
B53 O100 B30 130.5(13) . . ?
O37 B27 O52 116.3(9) . . ?
O37 B27 O61 117.0(9) . . ?
O37 B27 O84 108.1(8) . . ?
O52 B27 O61 109.1(8) . . ?
O52 B27 O84 101.5(8) . . ?
O61 B27 O84 102.7(7) . . ?
O123 B28 O60 112.4(8) . . ?
O123 B28 O72 109.4(7) . . ?
O11 B28 O123 104.1(8) . . ?
O11 B28 O60 110.2(8) . . ?
O11 B28 O72 112.1(8) . . ?
O72 B28 O60 108.7(8) . . ?
B39 O101 B64 136.6(11) . . ?
B60 O102 B45 116.9(8) . . ?
B38 O103 B37 139.0(7) . . ?
O47 B29 O36 124.1(12) . . ?
O105 B29 O36 115.5(12) . . ?
O105 B29 O47 120.4(11) . . ?
O27 B30 O50 119.2(11) . . ?
O27 B30 O96 115.4(11) . . ?
O27 B30 O100 98.9(9) . . ?
O50 B30 O96 114.5(10) . . ?
O50 B30 O100 101.7(11) . . ?
O96 B30 O100 102.8(10) . . ?
O37 B31 O31 130.6(10) . . ?
O37 B31 O58 123.0(9) . . ?
O58 B31 O31 106.3(9) . . ?
B68 O105 B29 127.5(11) . . ?
B19 O106 B32 128.9(9) . . ?
O58 B32 O61 122.5(8) 1_565 1_565 ?
O58 B32 O106 118.1(9) 1_565 . ?
O61 B32 O106 119.2(8) 1_565 . ?
O55 B33 O56 110.6(11) . . ?
O55 B33 O90 115.5(10) . . ?
O56 B33 O90 116.6(10) . . ?
B41 O108 B40 126.6(9) . . ?
O19 B34 O1 101.9(8) . . ?
O19 B34 O68 109.8(9) . . ?
O29 B34 O1 105.7(8) . . ?
O29 B34 O19 126.3(11) . . ?
O29 B34 O68 109.3(10) . . ?
O68 B34 O1 100.4(9) . . ?
B54 O109 B45 124.0(6) . . ?
O20 B35 O21 114.3(12) . . ?
O20 B35 O75 101.9(12) . . ?
O20 B35 O93 117.6(12) . . ?
O21 B35 O75 102.7(10) . . ?
O93 B35 O21 112.9(13) . . ?
O93 B35 O75 105.1(10) . . ?
O10 B36 O57 114.2(16) . . ?
O86 B36 O10 124.8(18) . . ?
O86 B36 O57 119.7(17) . . ?
B56 O110 B40 131.359(1) . . ?
B37 O111 B51 129.855(2) . . ?
O69 B37 Mg4 91.2(3) . . ?
O80 B37 Mg4 34.3(4) . . ?
O80 B37 O69 96.4(5) . . ?
O103 B37 Mg4 89.5(4) . . ?
O103 B37 O69 132.3(4) . . ?
O103 B37 O80 109.9(6) . . ?
O111 B37 Mg4 149.07(9) . . ?
O111 B37 O69 85.5(3) . . ?
O111 B37 O80 115.5(4) . . ?
O111 B37 O103 115.2(4) . . ?
O103 B38 O114 110.9(5) . . ?
O121 B38 O103 86.8(4) . . ?
O121 B38 O114 153.3(4) . . ?
O45 B39 O32 119.8(13) . . ?
O101 B39 O32 116.2(14) . . ?
O101 B39 O45 122.5(14) . . ?
O95 B40 O62 111.2(3) . . ?
O108 B40 O62 117.803(4) . . ?
O108 B40 O95 101.6(4) . . ?
O110 B40 O62 105.806(3) . . ?
O110 B40 O95 121.4(3) . . ?
O110 B40 O108 99.106(2) . . ?
O79 B41 O4 105.7(11) . . ?
O108 B41 O4 126.8(14) . . ?
O108 B41 O79 124.6(15) . . ?
O47 B42 O64 114.5(12) . . ?
O47 B42 O66 114.2(10) . . ?
O47 B42 O89 108.5(10) . . ?
O64 B42 O66 110.3(9) . . ?
O64 B42 O89 105.9(9) . . ?
O89 B42 O66 102.5(10) . . ?
O2 B43 O34 111.9(11) . . ?
O2 B43 O67 129.9(12) . . ?
O67 B43 O34 117.6(12) . . ?
O17 B44 O48 120.1(10) 1_545 1_545 ?
O17 B44 O60 117.0(10) 1_545 . ?
O48 B44 O60 121.0(9) 1_545 . ?
O102 B45 O109 109.342(4) . . ?
O102 B45 O121 77.922(4) . . ?
O109 B45 O121 107.320(4) . . ?
O117 B45 O102 137.100(3) . . ?
O117 B45 O109 102.119(4) . . ?
O117 B45 O121 119.658(4) . . ?
O26 B46 O38 131.1(10) . . ?
O26 B46 O70 124.6(10) . . ?
O38 B46 O70 103.3(8) . . ?
O29 B47 O8 95.9(8) . . ?
O29 B47 O82 110.1(9) . . ?
O43 B47 O8 114.8(10) . . ?
O43 B47 O29 121.7(10) . . ?
O43 B47 O82 106.2(10) . . ?
O82 B47 O8 107.3(8) . . ?
O21 B48 O53 122.5(14) . . ?
O21 B48 O92 120.5(12) . . ?
O53 B48 O92 116.6(12) . . ?
B49 O112 B53 127.2(12) . . ?
O28 B49 O112 119.6(13) . . ?
O28 B49 O113 121.9(15) . . ?
O112 B49 O113 114.8(12) . . ?
O77 B50 O88 121.712(2) . . ?
O77 B50 O94 113.696(2) . . ?
O77 B50 B62 90.842(1) . . ?
O88 B50 B62 31.535(2) . . ?
O94 B50 O88 124.561(3) . . ?
O94 B50 B62 154.022(2) . . ?
B38 O114 Mg4 126.9(6) . . ?
B38 O114 B56 119.1(6) . . ?
B56 O114 Mg4 113.8(5) . . ?
B57 O115 B62 121.751(1) . . ?
B66 O116 B57 117.0(6) 1_565 . ?
O85 B51 O111 93.2(4) . . ?
O107 B51 O85 135.7(6) . . ?
O107 B51 O111 130.5(4) . . ?
O17 B52 O41 105.6(10) . . ?
O17 B52 O55 129.8(13) . . ?
O17 B52 O98 105.2(10) . . ?
O55 B52 O41 113.1(10) . . ?
O55 B52 O98 100.6(11) . . ?
O98 B52 O41 97.2(10) . . ?
O100 B53 O59 124.6(13) . . ?
O100 B53 O112 125.3(15) . . ?
O112 B53 O59 108.0(12) . . ?
O51 B54 O40 110.9(12) . . ?
O109 B54 O40 115.1(11) . . ?
O109 B54 O51 116.3(9) . . ?
O75 B55 O62 124.907(3) . . ?
O75 B55 O79 119.489(4) . . ?
O79 B55 O62 115.256(4) . . ?
B45 O117 B56 135.384(2) . . ?
O110 B56 O114 129.3(3) . . ?
O110 B56 O117 126.293(1) . . ?
O117 B56 O114 100.3(3) . . ?
O77 B57 O78 138.581(2) . . ?
O77 B57 O115 100.442(3) . . ?
O77 B57 O116 104.980(4) . . ?
O115 B57 O78 78.513(4) . . ?
O115 B57 O116 106.382(2) . . ?
O116 B57 O78 115.112(4) . . ?
O15 B58 O42 115.1(12) . . ?
O81 B58 O15 123.3(13) . . ?
O81 B58 O42 120.2(13) . . ?
B59 O118 B61 103.3(14) . . ?
O44 B59 O91 117.0(16) . . ?
O44 B59 O118 133.6(18) . . ?
O118 B59 O91 106.4(14) . . ?
O65 B60 O51 117.9(13) . . ?
O65 B60 O102 124.0(14) . . ?
O102 B60 O51 117.6(12) . . ?
B61 O119 B64 138.7(10) . . ?
B62 O120 B64 150.651(2) . . ?
O118 B61 O122 94.6(13) . . ?
O119 B61 O118 121.5(15) . . ?
O119 B61 O122 125.9(16) . . ?
O88 B62 B50 41.333(2) . . ?
O88 B62 O115 128.404(3) . . ?
O88 B62 O120 110.585(3) . . ?
O115 B62 B50 89.346(1) . . ?
O120 B62 B50 149.968(1) . . ?
O120 B62 O115 112.096(2) . . ?
O52 B63 O30 117.1(10) . . ?
O52 B63 O72 136.8(11) . . ?
O72 B63 O30 105.8(9) . . ?
O101 B64 O44 98.7(5) . . ?
O101 B64 O120 111.6(4) . . ?
O119 B64 O44 92.7(3) . . ?
O119 B64 O101 125.1(4) . . ?
O119 B64 O120 113.922(4) . . ?
O120 B64 O44 110.5(4) . . ?
B38 O121 B45 87.331(3) . . ?
O64 B65 O80 111.0(15) . . ?
O85 B65 O64 124.4(16) . . ?
O85 B65 O80 113.9(11) . . ?
O20 B66 O87 122.4(12) . . ?
O20 B66 O116 116.7(12) . 1_545 ?
O87 B66 O116 120.5(12) . 1_545 ?
O9 B67 O46 109.7(11) . . ?
O9 B67 O94 95.3(10) . . ?
O46 B67 O94 120.5(9) . . ?
O81 B67 O9 114.5(10) . . ?
O81 B67 O46 111.8(12) . . ?
O81 B67 O94 104.2(10) . . ?
O95 B68 O66 124.3(9) . . ?
O105 B68 O66 120.1(11) . . ?
O105 B68 O95 115.6(11) . . ?

loop_
_geom_bond_atom_site_label_1
_geom_bond_atom_site_label_2
_geom_bond_distance
_geom_bond_site_symmetry_2
_geom_bond_publ_flag
Mg1 O3 2.133(8) . ?
Mg1 O25 2.162(8) . ?
Mg1 O26 2.071(8) . ?
Mg1 O29 1.966(9) . ?
Mg1 O39 2.245(9) . ?
Mg1 O90 2.183(7) . ?
Mg1 B21 2.885(14) . ?
O1 B7 1.020(15) . ?
O1 B34 1.745(14) . ?
Mg2 O44 2.321(12) . ?
Mg2 O45 2.143(10) . ?
Mg2 O51 2.146(8) . ?
Mg2 O74 2.220(11) . ?
Mg2 O81 2.190(9) . ?
Mg2 O88 2.163(4) . ?
Mg2 B24 2.90(2) . ?
O2 B43 1.296(16) . ?
O3 B9 1.471(15) . ?
O3 B17 1.365(13) . ?
Mg3 O23 2.123(8) . ?
Mg3 O48 2.157(8) 1_545 ?
Mg3 O59 2.173(9) . ?
Mg3 O61 2.098(7) . ?
Mg3 O72 2.080(8) . ?
Mg3 O96 2.124(8) . ?
O6 B4 1.549(15) . ?
O6 B12 1.296(14) . ?
O5 B18 1.215(17) . ?
O123 B13 1.416(14) . ?
O123 B28 1.496(13) . ?
O7 B5 1.407(12) . ?
O7 B9 1.408(14) . ?
O8 B8 1.227(14) . ?
O8 B47 1.699(15) . ?
O9 B16 1.10(2) . ?
O9 B67 1.484(17) . ?
O10 B16 1.51(2) . ?
O10 B36 1.44(2) . ?
O11 B3 1.334(16) . ?
O11 B28 1.421(13) . ?
O12 B26 1.281(15) . ?
O4 B41 1.41(2) . ?
Mg4 O62 1.898(6) . ?
Mg4 O66 2.000(8) . ?
Mg4 O80 1.844(11) . ?
Mg4 O87 2.064(9) . ?
Mg4 O93 2.116(10) . ?
Mg4 B37 2.875(5) . ?
Mg4 O114 2.168(9) . ?
O14 B3 1.396(15) . ?
O14 B10 1.326(16) . ?
O15 B14 1.189(19) . ?
O15 B58 1.374(17) . ?
O16 B19 1.512(15) . ?
O16 B25 1.386(17) . ?
O17 B44 1.354(13) 1_565 ?
O17 B52 1.264(16) . ?
O18 B20 1.555(14) . ?
O18 B21 1.309(15) . ?
O19 B1 1.366(15) . ?
O19 B34 1.465(16) . ?
O20 B35 1.316(17) . ?
O20 B66 1.373(18) . ?
O21 B35 1.467(18) . ?
O21 B48 1.207(17) . ?
O22 B7 1.409(16) . ?
O22 B11 1.355(16) . ?
O23 B6 1.530(15) . ?
O23 B22 1.47(2) . ?
O24 B4 1.366(15) . ?
O24 B6 1.282(15) . ?
O25 B5 1.442(13) . ?
O25 B12 1.584(15) . ?
O26 B8 1.573(13) . ?
O26 B46 1.232(14) . ?
O27 B10 1.373(17) . ?
O27 B30 1.370(15) . ?
O28 B19 1.465(16) 1_545 ?
O28 B49 1.282(19) . ?
O29 B34 1.395(15) . ?
O29 B47 1.526(16) . ?
O30 B13 1.268(14) . ?
O30 B63 1.552(14) . ?
O31 B31 1.425(12) . ?
O32 B18 1.511(19) . ?
O32 B39 1.546(17) . ?
O33 B4 1.559(15) . ?
O33 B5 1.235(12) . ?
O34 B17 1.317(14) . ?
O34 B43 1.477(16) . ?
O35 B11 1.305(16) . ?
O35 B21 1.727(15) . ?
O36 B29 1.356(14) . ?
O37 B27 1.325(12) . ?
O37 B31 1.282(14) . ?
O38 B9 1.547(14) . ?
O38 B46 1.421(14) . ?
O39 B7 1.518(16) . ?
O39 B21 1.409(15) . ?
O40 B24 1.43(3) . ?
O40 B54 1.502(16) . ?
O41 B20 1.371(13) . ?
O41 B52 1.541(15) . ?
O42 B2 1.174(16) . ?
O42 B58 1.441(15) . ?
O43 B1 1.290(15) . ?
O43 B47 1.288(15) . ?
O44 B59 1.23(2) . ?
O44 B64 1.798(11) . ?
O45 B14 1.493(19) . ?
O45 B39 1.32(2) . ?
O46 B2 1.480(18) . ?
O46 B67 1.517(17) . ?
O47 B29 1.348(17) . ?
O47 B42 1.373(15) . ?
O48 B25 1.345(16) . ?
O48 B44 1.393(15) 1_565 ?
O49 B8 1.514(13) . ?
O49 B26 1.422(16) . ?
O50 B22 1.34(2) . ?
O50 B30 1.374(16) . ?
O51 B54 1.431(18) . ?
O51 B60 1.605(18) . ?
O52 B27 1.425(13) . ?
O52 B63 1.116(13) . ?
B1 O63 1.433(16) . ?
O53 B23 1.303(17) . ?
O53 B48 1.300(17) . ?
O54 B17 1.446(13) . ?
O54 B21 1.593(16) . ?
O55 B33 1.277(15) . ?
O55 B52 1.356(15) . ?
O56 B8 1.667(13) . ?
O56 B33 1.317(15) . ?
O57 B24 1.60(2) . ?
O57 B36 1.45(2) . ?
B2 O97 1.379(15) . ?
O58 B31 1.348(13) . ?
O58 B32 1.368(12) 1_545 ?
O59 B19 1.457(16) 1_545 ?
O59 B53 1.468(18) . ?
O60 B28 1.515(11) . ?
O60 B44 1.421(14) . ?
O61 B27 1.511(13) . ?
O61 B32 1.409(13) 1_545 ?
O62 B40 1.65162(10) . ?
O62 B55 1.60313(9) . ?
O64 B42 1.524(18) . ?
O64 B65 1.301(18) . ?
O65 B14 1.670(17) . ?
O65 B60 1.134(17) . ?
O66 B42 1.623(15) . ?
O66 B68 1.517(16) . ?
O67 B9 1.457(15) . ?
O67 B43 1.309(16) . ?
O68 B12 1.229(15) . ?
O68 B34 1.497(16) . ?
O69 B23 1.387(19) . ?
O69 B37 1.842(9) . ?
O70 B26 1.400(16) . ?
O70 B46 1.467(13) . ?
O71 B4 1.581(14) . ?
O71 B22 1.41(2) . ?
O72 B28 1.513(13) . ?
O72 B63 1.369(14) . ?
O73 B14 1.469(18) . ?
O73 B18 1.46(2) . ?
O74 B16 1.36(3) . ?
O74 B24 1.47(3) . ?
B3 O96 1.364(17) . ?
O75 B35 1.735(18) . ?
O75 B55 1.17238(4) . ?
O76 B11 1.426(15) . ?
O77 B50 1.34529(6) . ?
O77 B57 1.24257(2) . ?
O78 B15 1.306(15) 1_565 ?
O78 B57 1.48601(5) . ?
O79 B41 1.395(17) . ?
O79 B55 1.51667(8) . ?
O80 B37 1.495(8) . ?
O80 B65 1.69(2) . ?
O81 B58 1.170(18) . ?
O81 B67 1.478(17) . ?
O82 B47 1.536(13) . ?
O83 B13 1.451(14) . ?
O84 B6 1.226(15) . ?
O84 B27 1.602(13) . ?
O85 B51 1.399(9) . ?
O85 B65 1.23(2) . ?
O86 B36 1.24(2) . ?
B10 O99 1.383(15) . ?
O87 B15 1.509(18) . ?
O87 B66 1.402(18) . ?
O88 B50 1.40837(7) . ?
O88 B62 1.11535(4) . ?
O89 B15 1.164(17) . ?
O89 B42 1.539(16) . ?
O90 B20 1.295(13) . ?
O90 B33 1.537(15) . ?
O91 B24 1.43(2) . ?
O91 B59 1.48(2) . ?
O92 B48 1.425(17) . ?
O93 B23 1.56(2) . ?
O93 B35 1.417(19) . ?
O94 B50 1.37325(7) . ?
O94 B67 1.690(16) . ?
B19 O106 1.297(15) . ?
O95 B40 1.483(10) . ?
O95 B68 1.460(17) . ?
O96 B30 1.453(17) . ?
B22 O104 1.48(3) . ?
B25 O98 1.385(15) . ?
O98 B52 1.472(16) . ?
O100 B30 1.638(17) . ?
O100 B53 1.207(19) . ?
O101 B39 1.259(19) . ?
O101 B64 1.450(8) . ?
O102 B45 1.68493(6) . ?
O102 B60 1.304(15) . ?
O103 B37 1.475(9) . ?
O103 B38 1.356(10) . ?
B29 O105 1.299(16) . ?
O105 B68 1.281(14) . ?
O106 B32 1.434(12) . ?
O107 B51 1.341(10) . ?
O108 B40 1.44967(7) . ?
O108 B41 1.206(16) . ?
O109 B45 1.74437(8) . ?
O109 B54 1.374(15) . ?
O110 B40 1.26493(5) . ?
O110 B56 1.13406(4) . ?
O111 B37 1.45203(5) . ?
O111 B51 1.82899(8) . ?
B38 O114 1.373(9) . ?
B38 O121 1.31684(2) . ?
B45 O117 1.31197(5) . ?
B45 O121 1.95187(10) . ?
O112 B49 1.315(19) . ?
O112 B53 1.425(18) . ?
O113 B49 1.422(16) . ?
B50 B62 2.03789(12) . ?
O114 B56 1.583(10) . ?
O115 B57 1.42426(6) . ?
O115 B62 1.50461(3) . ?
O116 B57 1.47714(8) . ?
O116 B66 1.423(15) 1_565 ?
O117 B56 1.53917(5) . ?
O118 B59 1.27(2) . ?
O118 B61 1.51(2) . ?
O119 B61 1.161(19) . ?
O119 B64 1.33487(7) . ?
O120 B62 1.16776(5) . ?
O120 B64 1.44971(6) . ?
B61 O122 1.72(2) . ?

loop_
_smtbx_masks_void_nr
_smtbx_masks_void_average_x
_smtbx_masks_void_average_y
_smtbx_masks_void_average_z
_smtbx_masks_void_volume
_smtbx_masks_void_count_electrons
_smtbx_masks_void_content
1 -0.001 -0.988 -0.353 4446.5 1404.7 ?
2 0.229 0.490 0.917 0.0 0.0 ?
3 0.229 0.510 0.417 0.0 0.0 ?
